data_4086678
loop_
_publ_author_name
'\'Alvarez-Rodr\'iguez, Luc\'ia'
'Cabeza, Javier A.'
'Fern\'andez-Colinas, Jos\'e M.'
'Garc\'ia-\'Alvarez, Pablo'
'Polo, Diego'

_publ_section_title
;
 Amidinatogermylene Metal Complexes as Homogeneous Catalysts in Alcoholic
 Media
;
_journal_issue 15
_journal_name_full Organometallics
_journal_page_first 2516
_journal_paper_doi 10.1021/acs.organomet.6b00426
_journal_volume 35
_journal_year 2016
_chemical_formula_moiety 'C29 H46 Cl2 Ge N2 Ru'
_chemical_formula_sum 'C29 H46 Cl2 Ge N2 Ru'
_chemical_formula_weight 667.24
_chemical_name_systematic
;
 ?
;
_space_group_crystal_system monoclinic
_space_group_IT_number 14
_space_group_name_Hall '-P 2yn'
_space_group_name_H-M_alt 'P 1 21/n 1'
_symmetry_space_group_name_Hall '-P 2yn'
_symmetry_space_group_name_H-M 'P 1 21/n 1'
_atom_sites_solution_hydrogens geom
_audit_creation_method SHELXL-2014
_cell_angle_alpha 90
_cell_angle_beta 90.9780(10)
_cell_angle_gamma 90
_cell_formula_units_Z 4
_cell_length_a 9.20770(10)
_cell_length_b 20.0025(4)
_cell_length_c 16.7333(3)
_cell_measurement_reflns_used 7572
_cell_measurement_temperature 150(2)
_cell_measurement_theta_max 68.7220
_cell_measurement_theta_min 3.4360
_cell_volume 3081.44(9)
_computing_cell_refinement
;
CrysAlisPro, Agilent Technologies,
Version 1.171.37.35 (release 13-08-2014 CrysAlis171 .NET)
(compiled Aug 13 2014,18:06:01)
;
_computing_data_collection
;
CrysAlisPro, Agilent Technologies,
Version 1.171.37.35 (release 13-08-2014 CrysAlis171 .NET)
(compiled Aug 13 2014,18:06:01)
;
_computing_data_reduction
;
CrysAlisPro, Agilent Technologies,
Version 1.171.37.35 (release 13-08-2014 CrysAlis171 .NET)
(compiled Aug 13 2014,18:06:01)
;
_computing_molecular_graphics 'X-SEED (Barbour, 1999)'
_computing_publication_material 'SHELXL-2014 (Sheldrick, 2014)'
_computing_structure_refinement 'SHELXL-2014 (Sheldrick, 2014)'
_computing_structure_solution 'SIR-97 (Giacovazzo, 1999)'
_diffrn_ambient_temperature 150(2)
_diffrn_measured_fraction_theta_full 0.984
_diffrn_measured_fraction_theta_max 0.984
_diffrn_measurement_device_type 'Xcalibur, Onyx, Nova'
_diffrn_radiation_type CuK\a
_diffrn_radiation_wavelength 1.5418
_diffrn_reflns_av_R_equivalents 0.0260
_diffrn_reflns_av_unetI/netI 0.0288
_diffrn_reflns_Laue_measured_fraction_full 0.984
_diffrn_reflns_Laue_measured_fraction_max 0.984
_diffrn_reflns_limit_h_max 11
_diffrn_reflns_limit_h_min -10
_diffrn_reflns_limit_k_max 23
_diffrn_reflns_limit_k_min -23
_diffrn_reflns_limit_l_max 19
_diffrn_reflns_limit_l_min -14
_diffrn_reflns_number 14539
_diffrn_reflns_point_group_measured_fraction_full 0.984
_diffrn_reflns_point_group_measured_fraction_max 0.984
_diffrn_reflns_theta_full 69.000
_diffrn_reflns_theta_max 68.995
_diffrn_reflns_theta_min 3.444
_diffrn_source 'Nova (Cu) X-ray Source'
_exptl_absorpt_coefficient_mu 6.900
_exptl_absorpt_correction_T_max 1.00000
_exptl_absorpt_correction_T_min 0.87949
_exptl_absorpt_correction_type multi-scan
_exptl_absorpt_process_details
;
CrysAlisPro, Agilent Technologies,
Version 1.171.37.35 (release 13-08-2014 CrysAlis171 .NET)
(compiled Aug 13 2014,18:06:01)
Empirical absorption correction using spherical harmonics,
 implemented in SCALE3 ABSPACK scaling algorithm.
;
_exptl_crystal_colour orange
_exptl_crystal_density_diffrn 1.438
_exptl_crystal_description fragment
_exptl_crystal_F_000 1376
_exptl_crystal_size_max 0.122
_exptl_crystal_size_mid 0.100
_exptl_crystal_size_min 0.081
_refine_diff_density_max 2.145
_refine_diff_density_min -1.476
_refine_diff_density_rms 0.083
_refine_ls_extinction_method none
_refine_ls_goodness_of_fit_ref 1.036
_refine_ls_hydrogen_treatment constr
_refine_ls_matrix_type full
_refine_ls_number_parameters 328
_refine_ls_number_reflns 5640
_refine_ls_number_restraints 0
_refine_ls_restrained_S_all 1.036
_refine_ls_R_factor_all 0.0469
_refine_ls_R_factor_gt 0.0426
_refine_ls_shift/su_max 0.001
_refine_ls_shift/su_mean 0.000
_refine_ls_structure_factor_coef Fsqd
_refine_ls_weighting_details 'w=1/[\s^2^(Fo^2^)+(0.0453P)^2^+7.4124P] where P=(Fo^2^+2Fc^2^)/3'
_refine_ls_weighting_scheme calc
_refine_ls_wR_factor_gt 0.1053
_refine_ls_wR_factor_ref 0.1084
_reflns_Friedel_coverage 0.000
_reflns_number_gt 5094
_reflns_number_total 5640
_reflns_threshold_expression 'I > 2\s(I)'
_cod_data_source_file om6b00426_si_002.cif
_cod_data_source_block 5
_cod_database_code 4086678
_shelx_space_group_comment
;
The symmetry employed for this shelxl refinement is uniquely defined
by the following loop, which should always be used as a source of
symmetry information in preference to the above space-group names.
They are only intended as comments.
;
_shelxl_version_number 2014-3

loop_
_space_group_symop_operation_xyz
'x, y, z'
'-x+1/2, y+1/2, -z+1/2'
'-x, -y, -z'
'x-1/2, -y-1/2, z-1/2'

loop_
_atom_site_label
_atom_site_type_symbol
_atom_site_fract_x
_atom_site_fract_y
_atom_site_fract_z
_atom_site_U_iso_or_equiv
_atom_site_adp_type
_atom_site_occupancy
_atom_site_site_symmetry_order
_atom_site_calc_flag
_atom_site_refinement_flags_posn
_atom_site_refinement_flags_adp
C1 C -0.1534(6) 0.2728(3) 0.7667(3) 0.0522(11) Uani 1 1 d . .
H1A H -0.1100 0.2298 0.7584 0.078 Uiso 1 1 calc R U
H1B H -0.2306 0.2688 0.8043 0.078 Uiso 1 1 calc R U
H1C H -0.0813 0.3032 0.7874 0.078 Uiso 1 1 calc R U
C2 C -0.2857(5) 0.3673(2) 0.7013(3) 0.0511(11) Uani 1 1 d . .
H2A H -0.2206 0.3954 0.7315 0.077 Uiso 1 1 calc R U
H2B H -0.3738 0.3612 0.7303 0.077 Uiso 1 1 calc R U
H2C H -0.3078 0.3879 0.6507 0.077 Uiso 1 1 calc R U
C3 C -0.3292(5) 0.2509(2) 0.6556(3) 0.0511(11) Uani 1 1 d . .
H3A H -0.3701 0.2678 0.6065 0.077 Uiso 1 1 calc R U
H3B H -0.4044 0.2460 0.6942 0.077 Uiso 1 1 calc R U
H3C H -0.2852 0.2081 0.6461 0.077 Uiso 1 1 calc R U
C4 C -0.2143(5) 0.2995(2) 0.6874(2) 0.0397(9) Uani 1 1 d . .
C5 C 0.0154(4) 0.34213(19) 0.6218(2) 0.0337(8) Uani 1 1 d . .
C6 C 0.0522(4) 0.3960(2) 0.6807(2) 0.0375(9) Uani 1 1 d . .
C7 C 0.1325(5) 0.3822(2) 0.7502(3) 0.0467(10) Uani 1 1 d . .
H7 H 0.1688 0.3394 0.7591 0.056 Uiso 1 1 calc R U
C8 C 0.1581(6) 0.4324(3) 0.8058(3) 0.0626(14) Uani 1 1 d . .
H8 H 0.2100 0.4230 0.8526 0.075 Uiso 1 1 calc R U
C9 C 0.1073(7) 0.4957(3) 0.7921(3) 0.0665(15) Uani 1 1 d . .
H9 H 0.1247 0.5292 0.8296 0.080 Uiso 1 1 calc R U
C10 C 0.0304(6) 0.5099(2) 0.7228(3) 0.0579(13) Uani 1 1 d . .
H10 H -0.0031 0.5531 0.7136 0.069 Uiso 1 1 calc R U
C11 C 0.0028(5) 0.4606(2) 0.6672(3) 0.0439(10) Uani 1 1 d . .
H11 H -0.0490 0.4706 0.6205 0.053 Uiso 1 1 calc R U
C12 C 0.2240(5) 0.3592(2) 0.5258(3) 0.0439(10) Uani 1 1 d . .
C13 C 0.3431(5) 0.3648(3) 0.5903(4) 0.0634(14) Uani 1 1 d . .
H13A H 0.3163 0.3981 0.6287 0.095 Uiso 1 1 calc R U
H13B H 0.4328 0.3774 0.5661 0.095 Uiso 1 1 calc R U
H13C H 0.3550 0.3224 0.6166 0.095 Uiso 1 1 calc R U
C14 C 0.1908(6) 0.4281(3) 0.4917(4) 0.0612(13) Uani 1 1 d . .
H14A H 0.1129 0.4247 0.4531 0.092 Uiso 1 1 calc R U
H14B H 0.2757 0.4455 0.4665 0.092 Uiso 1 1 calc R U
H14C H 0.1628 0.4575 0.5341 0.092 Uiso 1 1 calc R U
C15 C 0.2772(6) 0.3144(3) 0.4591(3) 0.0572(12) Uani 1 1 d . .
H15A H 0.3023 0.2714 0.4806 0.086 Uiso 1 1 calc R U
H15B H 0.3611 0.3342 0.4354 0.086 Uiso 1 1 calc R U
H15C H 0.2017 0.3094 0.4193 0.086 Uiso 1 1 calc R U
C16 C -0.1755(5) 0.2997(2) 0.4414(2) 0.0412(9) Uani 1 1 d . .
C17 C -0.2279(6) 0.3676(2) 0.4712(3) 0.0507(11) Uani 1 1 d . .
H17A H -0.2757 0.3910 0.4282 0.076 Uiso 1 1 calc R U
H17B H -0.1462 0.3932 0.4902 0.076 Uiso 1 1 calc R U
H17C H -0.2946 0.3611 0.5140 0.076 Uiso 1 1 calc R U
C18 C -0.0877(6) 0.3097(3) 0.3654(3) 0.0547(12) Uani 1 1 d . .
H18A H -0.1496 0.3277 0.3240 0.082 Uiso 1 1 calc R U
H18B H -0.0491 0.2676 0.3485 0.082 Uiso 1 1 calc R U
H18C H -0.0093 0.3402 0.3762 0.082 Uiso 1 1 calc R U
C19 C -0.3062(5) 0.2554(2) 0.4209(3) 0.0526(11) Uani 1 1 d . .
H19A H -0.3634 0.2491 0.4678 0.079 Uiso 1 1 calc R U
H19B H -0.2729 0.2128 0.4022 0.079 Uiso 1 1 calc R U
H19C H -0.3644 0.2764 0.3799 0.079 Uiso 1 1 calc R U
C22 C -0.0516(7) 0.0797(3) 0.7212(4) 0.0746(16) Uani 1 1 d . .
H22 H -0.0980 0.1222 0.7350 0.089 Uiso 1 1 calc R U
C23 C 0.0530(5) 0.0919(2) 0.6545(3) 0.0505(11) Uani 1 1 d . .
C24 C 0.0828(5) 0.0407(2) 0.5956(3) 0.0539(13) Uani 1 1 d . .
H24 H 0.0325 0.0004 0.5974 0.065 Uiso 1 1 calc R U
C25 C 0.1835(5) 0.0504(2) 0.5374(3) 0.0527(12) Uani 1 1 d . .
H25 H 0.1997 0.0167 0.5004 0.063 Uiso 1 1 calc R U
C26 C 0.2638(5) 0.1108(2) 0.5326(3) 0.0486(11) Uani 1 1 d . .
C27 C 0.2401(5) 0.1601(2) 0.5912(3) 0.0453(10) Uani 1 1 d . .
H27 H 0.2946 0.1992 0.5903 0.054 Uiso 1 1 calc R U
C28 C 0.1354(5) 0.1514(2) 0.6512(3) 0.0464(10) Uani 1 1 d . .
H28 H 0.1207 0.1850 0.6886 0.056 Uiso 1 1 calc R U
C29 C 0.3730(6) 0.1207(3) 0.4659(3) 0.0679(15) Uani 1 1 d . .
H29A H 0.3910 0.1675 0.4588 0.102 Uiso 1 1 calc R U
H29B H 0.3344 0.1021 0.4171 0.102 Uiso 1 1 calc R U
H29C H 0.4623 0.0985 0.4800 0.102 Uiso 1 1 calc R U
Cl1 Cl -0.22702(12) 0.11589(5) 0.52753(7) 0.0483(3) Uani 1 1 d . .
Cl2 Cl 0.02275(13) 0.14185(6) 0.39187(6) 0.0509(3) Uani 1 1 d . .
Ge1 Ge -0.04934(5) 0.25454(2) 0.52603(3) 0.03323(13) Uani 1 1 d . .
N1 N -0.0997(3) 0.30255(16) 0.62589(19) 0.0347(7) Uani 1 1 d . .
N2 N 0.0903(4) 0.32742(16) 0.55687(19) 0.0364(7) Uani 1 1 d . .
Ru1 Ru 0.02963(3) 0.13866(2) 0.53568(2) 0.03815(11) Uani 1 1 d . .
C20 C -0.1668(9) 0.0290(5) 0.7045(5) 0.129(4) Uani 1 1 d . .
H20A H -0.2142 0.0390 0.6544 0.194 Uiso 1 1 calc R U
H20B H -0.2368 0.0300 0.7464 0.194 Uiso 1 1 calc R U
H20C H -0.1237 -0.0146 0.7021 0.194 Uiso 1 1 calc R U
C21 C 0.0382(10) 0.0559(7) 0.7924(4) 0.158(5) Uani 1 1 d . .
H21A H -0.0238 0.0494 0.8373 0.237 Uiso 1 1 calc R U
H21B H 0.1108 0.0888 0.8056 0.237 Uiso 1 1 calc R U
H21C H 0.0846 0.0144 0.7795 0.237 Uiso 1 1 calc R U

loop_
_atom_site_aniso_label
_atom_site_aniso_U_11
_atom_site_aniso_U_22
_atom_site_aniso_U_33
_atom_site_aniso_U_23
_atom_site_aniso_U_13
_atom_site_aniso_U_12
C1 0.061(3) 0.061(3) 0.035(2) 0.008(2) 0.0046(19) 0.000(2)
C2 0.057(3) 0.045(3) 0.052(3) -0.005(2) 0.010(2) 0.002(2)
C3 0.048(2) 0.053(3) 0.053(3) -0.007(2) 0.006(2) -0.010(2)
C4 0.047(2) 0.038(2) 0.034(2) -0.0010(16) 0.0011(16) -0.0019(18)
C5 0.039(2) 0.0288(18) 0.0332(19) 0.0039(15) -0.0091(15) 0.0022(15)
C6 0.046(2) 0.031(2) 0.035(2) 0.0019(16) -0.0088(16) -0.0051(17)
C7 0.058(3) 0.039(2) 0.042(2) 0.0056(18) -0.019(2) -0.004(2)
C8 0.083(4) 0.054(3) 0.050(3) 0.002(2) -0.030(3) -0.011(3)
C9 0.093(4) 0.047(3) 0.059(3) -0.011(2) -0.025(3) -0.015(3)
C10 0.079(3) 0.032(2) 0.061(3) -0.002(2) -0.016(3) -0.003(2)
C11 0.056(2) 0.032(2) 0.043(2) 0.0009(17) -0.0145(19) -0.0014(18)
C12 0.042(2) 0.037(2) 0.053(3) 0.0051(18) 0.0024(19) -0.0022(17)
C13 0.044(3) 0.074(4) 0.073(4) -0.001(3) -0.005(2) -0.005(2)
C14 0.063(3) 0.043(3) 0.078(4) 0.016(2) 0.013(3) -0.006(2)
C15 0.062(3) 0.051(3) 0.059(3) 0.004(2) 0.015(2) 0.001(2)
C16 0.051(2) 0.035(2) 0.037(2) 0.0026(17) -0.0102(17) 0.0034(18)
C17 0.067(3) 0.038(2) 0.046(2) 0.0017(19) -0.017(2) 0.011(2)
C18 0.072(3) 0.052(3) 0.040(2) 0.010(2) -0.005(2) 0.006(2)
C19 0.058(3) 0.049(3) 0.050(3) 0.001(2) -0.020(2) 0.001(2)
C22 0.094(4) 0.049(3) 0.081(4) 0.016(3) 0.019(3) 0.001(3)
C23 0.055(3) 0.042(2) 0.054(3) 0.016(2) -0.004(2) 0.001(2)
C24 0.059(3) 0.027(2) 0.075(3) 0.014(2) -0.028(2) -0.0020(19)
C25 0.056(3) 0.041(2) 0.061(3) 0.000(2) -0.013(2) 0.022(2)
C26 0.042(2) 0.048(3) 0.056(3) 0.000(2) -0.0093(19) 0.0131(19)
C27 0.047(2) 0.040(2) 0.048(2) 0.0019(19) -0.0121(19) -0.0010(19)
C28 0.061(3) 0.036(2) 0.042(2) 0.0001(18) -0.016(2) 0.0034(19)
C29 0.055(3) 0.082(4) 0.067(3) -0.004(3) 0.006(2) 0.016(3)
Cl1 0.0494(6) 0.0368(5) 0.0585(6) -0.0042(4) -0.0105(5) -0.0005(4)
Cl2 0.0652(7) 0.0468(6) 0.0406(5) -0.0020(4) -0.0023(5) 0.0086(5)
Ge1 0.0406(2) 0.0271(2) 0.0319(2) 0.00074(16) -0.00539(17) 0.00181(17)
N1 0.0415(17) 0.0315(16) 0.0309(16) -0.0011(13) -0.0045(13) -0.0022(14)
N2 0.0395(17) 0.0325(17) 0.0369(17) 0.0030(14) -0.0028(14) 0.0006(14)
Ru1 0.04647(19) 0.02716(17) 0.04053(19) -0.00038(12) -0.00795(13) 0.00256(12)
C20 0.088(5) 0.186(10) 0.114(6) 0.078(7) 0.003(4) -0.044(6)
C21 0.117(7) 0.309(16) 0.048(4) 0.015(6) 0.000(4) -0.085(9)

loop_
_atom_type_symbol
_atom_type_description
_atom_type_scat_dispersion_real
_atom_type_scat_dispersion_imag
_atom_type_scat_source
C C 0.0181 0.0091 'International Tables Vol C Tables 4.2.6.8 and 6.1.1.4'
H H 0.0000 0.0000 'International Tables Vol C Tables 4.2.6.8 and 6.1.1.4'
Cl Cl 0.3639 0.7018 'International Tables Vol C Tables 4.2.6.8 and 6.1.1.4'
Ge Ge -1.0885 0.8855 'International Tables Vol C Tables 4.2.6.8 and 6.1.1.4'
N N 0.0311 0.0180 'International Tables Vol C Tables 4.2.6.8 and 6.1.1.4'
Ru Ru 0.0552 3.2960 'International Tables Vol C Tables 4.2.6.8 and 6.1.1.4'

loop_
_geom_angle_atom_site_label_1
_geom_angle_atom_site_label_2
_geom_angle_atom_site_label_3
_geom_angle
N1 C4 C3 106.3(3)
N1 C4 C2 112.4(3)
C3 C4 C2 108.7(4)
N1 C4 C1 111.2(3)
C3 C4 C1 108.8(4)
C2 C4 C1 109.3(4)
N1 C5 N2 109.7(3)
N1 C5 C6 124.7(4)
N2 C5 C6 125.6(4)
N1 C5 Ge1 54.47(19)
N2 C5 Ge1 55.2(2)
C6 C5 Ge1 179.0(3)
C11 C6 C7 119.3(4)
C11 C6 C5 119.5(3)
C7 C6 C5 121.1(4)
C8 C7 C6 119.8(4)
C9 C8 C7 120.3(4)
C8 C9 C10 120.1(5)
C11 C10 C9 120.5(5)
C10 C11 C6 120.0(4)
N2 C12 C15 106.5(4)
N2 C12 C14 110.9(4)
C15 C12 C14 108.9(4)
N2 C12 C13 111.9(4)
C15 C12 C13 109.0(4)
C14 C12 C13 109.6(4)
C17 C16 C19 109.7(4)
C17 C16 C18 109.2(4)
C19 C16 C18 108.3(4)
C17 C16 Ge1 110.3(3)
C19 C16 Ge1 109.7(3)
C18 C16 Ge1 109.5(3)
C20 C22 C23 115.6(6)
C20 C22 C21 108.1(6)
C23 C22 C21 106.7(6)
C28 C23 C24 117.4(4)
C28 C23 C22 120.9(5)
C24 C23 C22 121.4(5)
C28 C23 Ru1 69.6(2)
C24 C23 Ru1 72.8(3)
C22 C23 Ru1 133.1(4)
C25 C24 C23 121.4(4)
C25 C24 Ru1 72.8(3)
C23 C24 Ru1 69.2(2)
C24 C25 C26 121.4(4)
C24 C25 Ru1 71.9(3)
C26 C25 Ru1 70.2(2)
C27 C26 C25 117.9(5)
C27 C26 C29 122.0(5)
C25 C26 C29 120.1(5)
C27 C26 Ru1 69.4(2)
C25 C26 Ru1 72.9(3)
C29 C26 Ru1 129.4(3)
C26 C27 C28 121.6(4)
C26 C27 Ru1 73.3(3)
C28 C27 Ru1 70.5(2)
C23 C28 C27 120.2(4)
C23 C28 Ru1 72.6(3)
C27 C28 Ru1 71.5(2)
N1 Ge1 N2 65.84(13)
N1 Ge1 C16 103.45(15)
N2 Ge1 C16 102.29(15)
N1 Ge1 Ru1 118.54(9)
N2 Ge1 Ru1 119.05(9)
C16 Ge1 Ru1 129.59(12)
N1 Ge1 C5 32.85(13)
N2 Ge1 C5 33.00(13)
C16 Ge1 C5 105.62(14)
Ru1 Ge1 C5 124.79(9)
C5 N1 C4 129.6(3)
C5 N1 Ge1 92.7(2)
C4 N1 Ge1 137.7(3)
C5 N2 C12 129.4(3)
C5 N2 Ge1 91.8(2)
C12 N2 Ge1 138.7(3)
C28 Ru1 C27 38.04(18)
C28 Ru1 C23 37.76(17)
C27 Ru1 C23 68.09(17)
C28 Ru1 C26 68.26(18)
C27 Ru1 C26 37.29(17)
C23 Ru1 C26 80.53(18)
C28 Ru1 C24 67.30(17)
C27 Ru1 C24 78.25(17)
C23 Ru1 C24 37.98(19)
C26 Ru1 C24 65.78(19)
C28 Ru1 C25 78.97(17)
C27 Ru1 C25 66.16(17)
C23 Ru1 C25 66.77(19)
C26 Ru1 C25 36.87(18)
C24 Ru1 C25 35.29(19)
C28 Ru1 Cl2 153.31(14)
C27 Ru1 Cl2 115.41(13)
C23 Ru1 Cl2 155.96(14)
C26 Ru1 Cl2 89.56(13)
C24 Ru1 Cl2 118.03(14)
C25 Ru1 Cl2 92.26(13)
C28 Ru1 Cl1 119.92(14)
C27 Ru1 Cl1 157.95(13)
C23 Ru1 Cl1 92.93(13)
C26 Ru1 Cl1 154.22(13)
C24 Ru1 Cl1 93.81(13)
C25 Ru1 Cl1 117.81(14)
Cl2 Ru1 Cl1 86.52(4)
C28 Ru1 Ge1 94.36(12)
C27 Ru1 Ge1 95.94(12)
C23 Ru1 Ge1 119.26(13)
C26 Ru1 Ge1 121.62(13)
C24 Ru1 Ge1 157.08(15)
C25 Ru1 Ge1 158.43(14)
Cl2 Ru1 Ge1 84.59(3)
Cl1 Ru1 Ge1 83.37(3)

loop_
_geom_bond_atom_site_label_1
_geom_bond_atom_site_label_2
_geom_bond_distance
C1 C4 1.528(6)
C2 C4 1.527(6)
C3 C4 1.526(6)
C4 N1 1.488(5)
C5 N1 1.326(5)
C5 N2 1.330(5)
C5 C6 1.496(5)
C5 Ge1 2.442(4)
C6 C11 1.387(6)
C6 C7 1.394(5)
C7 C8 1.387(7)
C8 C9 1.369(8)
C9 C10 1.378(7)
C10 C11 1.378(6)
C12 N2 1.487(5)
C12 C15 1.518(7)
C12 C14 1.520(6)
C12 C13 1.530(7)
C16 C17 1.527(6)
C16 C19 1.529(6)
C16 C18 1.531(6)
C16 Ge1 2.029(4)
C22 C20 1.492(10)
C22 C23 1.507(8)
C22 C21 1.515(11)
C23 C28 1.414(7)
C23 C24 1.450(7)
C23 Ru1 2.204(4)
C24 C25 1.369(8)
C24 Ru1 2.252(4)
C25 C26 1.421(7)
C25 Ru1 2.264(4)
C26 C27 1.410(7)
C26 C29 1.527(7)
C26 Ru1 2.229(4)
C27 C28 1.415(7)
C27 Ru1 2.177(4)
C28 Ru1 2.165(4)
Cl1 Ru1 2.4083(11)
Cl2 Ru1 2.4070(11)
Ge1 N1 1.989(3)
Ge1 N2 2.006(3)
Ge1 Ru1 2.4338(5)
